data_2312474
loop_
_publ_author_name
'Thomas, Jarrod R.'
'Sulway, Scott A.'

_publ_section_title
;
 Borotropic shifting of the [hydrotris(2'-furyl)pyrazol-1-yl]borate ligand
 in high-coordinate lanthanide complexes.
;
_journal_coeditor_code UX3004
_journal_issue 5
_journal_name_full 'Acta crystallographica. Section C, Structural chemistry'
_journal_paper_doi 10.1107/S2053229624003115
_journal_volume 80
_journal_year 2024
_chemical_formula_iupac '[Dy (C21 H16 B1 N6 O3)2] (C24 H20 B)'
_chemical_formula_moiety 'C42 H32 B2 Dy N12 O6 +, C24 H20 B -'
_chemical_formula_sum 'C66 H52 B3 Dy N12 O6'
_chemical_formula_weight 1304.12
_chemical_name_systematic
'Bis{hydrobis[3-(furan-2-yl)pyrazol-1-yl][5-(furan-2-yl)pyrazol-1-yl]borato}dysprosium(III) tetraphenylborate'
_space_group_crystal_system triclinic
_space_group_IT_number 2
_space_group_name_Hall '-P 1'
_space_group_name_H-M_alt 'P -1'
_atom_sites_solution_hydrogens mixed
_atom_sites_solution_primary dual
_audit_creation_method
;
Olex2 1.3
(compiled 2020.11.12 svn.r5f609507 for OlexSys, GUI svn.r6408)
;
_cell_angle_alpha 75.579(2)
_cell_angle_beta 76.7150(10)
_cell_angle_gamma 86.4770(10)
_cell_formula_units_Z 2
_cell_length_a 11.7200(4)
_cell_length_b 11.9389(5)
_cell_length_c 21.9139(9)
_cell_measurement_reflns_used 9899
_cell_measurement_temperature 100.0
_cell_measurement_theta_max 32.734
_cell_measurement_theta_min 2.216
_cell_volume 2890.2(2)
_computing_cell_refinement
;
SAINT (Bruker, 2019)
;
_computing_data_collection
;
APEX3 (Bruker, 2019)
;
_computing_data_reduction
;
SAINT (Bruker, 2019)
;
_computing_molecular_graphics
;
OLEX2 (Dolomanov <i>et al.</i>,  2009)
;
_computing_publication_material
;
OLEX2 (Dolomanov <i>et al.</i>,  2009)
;
_computing_structure_refinement
;
SHELXL2019 (Sheldrick, 2015<i>b</i>)
;
_computing_structure_solution
;
SHELXT2014 (Sheldrick, 2015<i>a</i>)
;
_diffrn_ambient_temperature 100.0
_diffrn_measured_fraction_theta_full 0.999
_diffrn_measured_fraction_theta_max 0.999
_diffrn_measurement_device_type 'Bruker D8 QUEST'
_diffrn_measurement_method '\f and \w scans'
_diffrn_radiation_type MoK\a
_diffrn_radiation_wavelength 0.71073
_diffrn_reflns_av_R_equivalents 0.0521
_diffrn_reflns_av_unetI/netI 0.0171
_diffrn_reflns_limit_h_max 14
_diffrn_reflns_limit_h_min -14
_diffrn_reflns_limit_k_max 14
_diffrn_reflns_limit_k_min -14
_diffrn_reflns_limit_l_max 27
_diffrn_reflns_limit_l_min -27
_diffrn_reflns_number 230574
_diffrn_reflns_theta_full 25.242
_diffrn_reflns_theta_max 26.372
_diffrn_reflns_theta_min 2.216
_diffrn_source_current 1.4
_diffrn_source_power 0.07
_diffrn_source_voltage 50.0
_diffrn_standards_number 0
_exptl_absorpt_coefficient_mu 1.359
_exptl_absorpt_correction_T_max 0.7465
_exptl_absorpt_correction_T_min 0.6716
_exptl_absorpt_correction_type multi-scan
_exptl_absorpt_process_details
;
(SADABS; Bruker, 2016)
;
_exptl_crystal_colour 'clear colourless'
_exptl_crystal_density_diffrn 1.499
_exptl_crystal_description block
_exptl_crystal_F_000 1322
_exptl_crystal_size_max 0.2
_exptl_crystal_size_mid 0.2
_exptl_crystal_size_min 0.1
_refine_diff_density_max 2.693
_refine_diff_density_min -0.998
_refine_ls_extinction_method none
_refine_ls_goodness_of_fit_ref 1.175
_refine_ls_hydrogen_treatment mixed
_refine_ls_matrix_type full
_refine_ls_number_parameters 801
_refine_ls_number_reflns 11804
_refine_ls_number_restraints 0
_refine_ls_restrained_S_all 1.175
_refine_ls_R_factor_all 0.0362
_refine_ls_R_factor_gt 0.0284
_refine_ls_shift/su_max 0.004
_refine_ls_shift/su_mean 0.000
_refine_ls_structure_factor_coef Fsqd
_refine_ls_weighting_details 'w=1/[\s^2^(Fo^2^)+7.4732P] where P=(Fo^2^+2Fc^2^)/3'
_refine_ls_weighting_scheme calc
_refine_ls_wR_factor_gt 0.0586
_refine_ls_wR_factor_ref 0.0657
_reflns_number_gt 10724
_reflns_number_total 11804
_reflns_threshold_expression 'I > 2\s(I)'
_cod_data_source_file ux3004.cif
_cod_data_source_block 2
_cod_database_code 2312474
_shelx_space_group_comment
;
The symmetry employed for this shelxl refinement is uniquely defined
by the following loop, which should always be used as a source of
symmetry information in preference to the above space-group names.
They are only intended as comments.
;
_shelx_estimated_absorpt_t_min 0.773
_shelx_estimated_absorpt_t_max 0.876

loop_
_space_group_symop_operation_xyz
'x, y, z'
'-x, -y, -z'

loop_
_atom_site_type_symbol
_atom_site_label
_atom_site_fract_x
_atom_site_fract_y
_atom_site_fract_z
_atom_site_U_iso_or_equiv
_atom_site_adp_type
_atom_site_calc_flag
_atom_site_occupancy
_atom_site_disorder_assembly
_atom_site_disorder_group
Dy Dy1 0.33364(2) 0.88334(2) 0.70770(2) 0.01421(4) Uani d 1 . .
O O1 0.14213(18) 0.81836(17) 0.61567(9) 0.0226(4) Uani d 1 . .
O O4 0.10417(16) 0.85927(16) 0.74764(9) 0.0184(4) Uani d 1 . .
O O3 0.26817(17) 0.80274(16) 0.82902(9) 0.0180(4) Uani d 1 . .
O O5 0.48381(17) 0.92885(17) 0.78364(9) 0.0211(4) Uani d 1 . .
O O6 0.59713(19) 0.59441(19) 0.47168(10) 0.0288(5) Uani d 1 . .
N N3 0.4241(2) 1.16415(19) 0.66016(10) 0.0165(4) Uani d 1 . .
N N8 0.25145(19) 0.69586(18) 0.72208(10) 0.0154(4) Uani d 1 . .
N N12 0.40730(19) 0.81566(18) 0.60874(10) 0.0149(4) Uani d 1 . .
N N7 0.3101(2) 0.60256(19) 0.70496(11) 0.0168(5) Uani d 1 . .
N N4 0.46876(19) 1.05553(19) 0.65707(10) 0.0159(4) Uani d 1 . .
N N6 0.25488(19) 1.02076(18) 0.76828(10) 0.0152(4) Uani d 1 . .
N N2 0.22899(19) 1.02888(18) 0.63156(10) 0.0147(4) Uani d 1 . .
N N11 0.45877(19) 0.70935(19) 0.60896(11) 0.0159(4) Uani d 1 . .
N N1 0.23337(19) 1.14425(19) 0.62994(10) 0.0158(4) Uani d 1 . .
O O2 0.6523(2) 0.8894(2) 0.61141(12) 0.0454(6) Uani d 1 . .
N N5 0.23727(19) 1.13627(19) 0.74612(10) 0.0160(4) Uani d 1 . .
N N10 0.48552(19) 0.74328(19) 0.73665(10) 0.0172(5) Uani d 1 . .
N N9 0.5089(2) 0.64199(19) 0.71726(11) 0.0185(5) Uani d 1 . .
C C36 0.4310(2) 0.8765(2) 0.54694(12) 0.0167(5) Uani d 1 . .
H H36 0.405174 0.953523 0.532461 0.020 Uiso calc 1 . .
C C37 0.4985(2) 0.8119(2) 0.50692(13) 0.0195(6) Uani d 1 . .
H H37 0.526092 0.834644 0.461366 0.023 Uiso calc 1 . .
C C4 0.1468(2) 0.9195(2) 0.56913(13) 0.0179(5) Uani d 1 . .
C C3 0.1718(2) 1.0249(2) 0.58486(12) 0.0165(5) Uani d 1 . .
C C38 0.5165(2) 0.7072(2) 0.54796(13) 0.0179(5) Uani d 1 . .
C C21 0.2720(2) 0.6942(2) 0.87021(13) 0.0201(6) Uani d 1 . .
H H21 0.301717 0.626055 0.857055 0.024 Uiso calc 1 . .
C C10 0.5867(2) 1.0671(2) 0.64575(13) 0.0192(6) Uani d 1 . .
C C7 0.1187(3) 0.7326(3) 0.58867(15) 0.0250(6) Uani d 1 . .
H H7 0.111585 0.652755 0.609910 0.030 Uiso calc 1 . .
C C12 0.7693(2) 0.9588(3) 0.66088(13) 0.0221(6) Uani d 1 . .
H H12 0.800031 1.007534 0.681469 0.027 Uiso calc 1 . .
C C17 0.2105(2) 0.9954(2) 0.83267(12) 0.0168(5) Uani d 1 . .
C C61 0.7572(2) 0.1435(3) 0.91261(14) 0.0209(6) Uani d 1 . .
C C16 0.1644(2) 1.0950(2) 0.85211(13) 0.0201(6) Uani d 1 . .
H H16 0.128270 1.101652 0.894562 0.024 Uiso calc 1 . .
C C2 0.1429(2) 1.1360(2) 0.55333(13) 0.0210(6) Uani d 1 . .
H H2 0.103708 1.156872 0.518641 0.025 Uiso calc 1 . .
C C22 0.2362(3) 0.5122(2) 0.72184(14) 0.0210(6) Uani d 1 . .
H H22 0.256843 0.437226 0.715240 0.025 Uiso calc 1 . .
C C39 0.5898(3) 0.6112(2) 0.53208(13) 0.0213(6) Uani d 1 . .
C C18 0.2189(2) 0.8774(2) 0.86803(13) 0.0176(5) Uani d 1 . .
C C1 0.1831(2) 1.2083(2) 0.58313(13) 0.0198(6) Uani d 1 . .
H H1 0.176604 1.290233 0.572600 0.024 Uiso calc 1 . .
C C28 0.0128(2) 0.9335(3) 0.76307(13) 0.0217(6) Uani d 1 . .
H H28 0.019545 1.014828 0.756246 0.026 Uiso calc 1 . .
C C15 0.1830(2) 1.1816(2) 0.79583(13) 0.0197(6) Uani d 1 . .
H H15 0.161013 1.260397 0.792641 0.024 Uiso calc 1 . .
C C24 0.1396(2) 0.6619(2) 0.74869(13) 0.0177(5) Uani d 1 . .
C C11 0.6687(2) 0.9720(2) 0.64031(13) 0.0203(6) Uani d 1 . .
C C20 0.2274(3) 0.7002(3) 0.93137(14) 0.0247(6) Uani d 1 . .
H H20 0.220215 0.637740 0.968638 0.030 Uiso calc 1 . .
C C32 0.5506(2) 0.8369(3) 0.80790(13) 0.0210(6) Uani d 1 . .
C C8 0.5121(3) 1.2384(2) 0.65158(14) 0.0226(6) Uani d 1 . .
H H8 0.502933 1.317945 0.651800 0.027 Uiso calc 1 . .
C C25 0.0560(2) 0.7495(2) 0.76515(13) 0.0186(5) Uani d 1 . .
C C5 0.1255(3) 0.8989(3) 0.51471(14) 0.0237(6) Uani d 1 . .
H H5 0.123138 0.954451 0.475528 0.028 Uiso calc 1 . .
C C19 0.1927(3) 0.8176(3) 0.93044(13) 0.0229(6) Uani d 1 . .
H H19 0.157836 0.847529 0.966747 0.027 Uiso calc 1 . .
C C43 0.6039(3) 0.3058(2) 0.87102(14) 0.0231(6) Uani d 1 . .
C C63 0.6815(3) -0.0213(3) 1.00293(14) 0.0290(7) Uani d 1 . .
H H63 0.620219 -0.053755 1.038602 0.035 Uiso calc 1 . .
C C62 0.6698(3) 0.0904(3) 0.96629(14) 0.0247(6) Uani d 1 . .
H H62 0.600115 0.132522 0.977899 0.030 Uiso calc 1 . .
C C55 0.8084(3) 0.3667(3) 0.89706(13) 0.0236(6) Uani d 1 . .
C C58 0.9376(3) 0.5266(3) 0.93217(15) 0.0363(8) Uani d 1 . .
H H58 0.981343 0.580332 0.942994 0.044 Uiso calc 1 . .
C C9 0.6164(3) 1.1803(3) 0.64252(14) 0.0238(6) Uani d 1 . .
H H9 0.692738 1.210477 0.635522 0.029 Uiso calc 1 . .
C C57 0.9880(3) 0.4224(3) 0.92124(15) 0.0360(8) Uani d 1 . .
H H57 1.066477 0.404005 0.924989 0.043 Uiso calc 1 . .
C C66 0.8576(3) 0.0757(3) 0.90002(14) 0.0269(6) Uani d 1 . .
H H66 0.919972 0.107600 0.864836 0.032 Uiso calc 1 . .
C C44 0.5526(3) 0.2958(2) 0.82047(15) 0.0246(6) Uani d 1 . .
H H44 0.600744 0.271918 0.784681 0.029 Uiso calc 1 . .
C C23 0.1267(3) 0.5454(2) 0.75002(14) 0.0227(6) Uani d 1 . .
H H23 0.057776 0.499803 0.766661 0.027 Uiso calc 1 . .
C C31 0.5541(2) 0.7413(2) 0.77859(13) 0.0197(6) Uani d 1 . .
C C27 -0.0867(3) 0.8735(3) 0.78908(14) 0.0257(6) Uani d 1 . .
H H27 -0.161641 0.904253 0.804011 0.031 Uiso calc 1 . .
C C6 0.1074(3) 0.7781(3) 0.52786(15) 0.0274(7) Uani d 1 . .
H H6 0.090519 0.737058 0.499017 0.033 Uiso calc 1 . .
C C60 0.7601(3) 0.4715(3) 0.90957(14) 0.0274(7) Uani d 1 . .
H H60 0.681495 0.489812 0.906070 0.033 Uiso calc 1 . .
C C26 -0.0598(2) 0.7550(3) 0.79034(14) 0.0246(6) Uani d 1 . .
H H26 -0.113186 0.692161 0.805910 0.029 Uiso calc 1 . .
C C65 0.8710(3) -0.0360(3) 0.93631(15) 0.0313(7) Uani d 1 . .
H H65 0.941263 -0.077993 0.925725 0.038 Uiso calc 1 . .
C C35 0.4949(3) 1.0148(3) 0.81415(15) 0.0271(7) Uani d 1 . .
H H35 0.458912 1.089008 0.806521 0.033 Uiso calc 1 . .
C C29 0.5899(3) 0.5799(2) 0.74667(14) 0.0245(6) Uani d 1 . .
H H29 0.620159 0.506547 0.741143 0.029 Uiso calc 1 . .
C C45 0.4347(3) 0.3192(3) 0.82047(18) 0.0332(7) Uani d 1 . .
H H45 0.403936 0.310474 0.785409 0.040 Uiso calc 1 . .
B B1 0.2915(3) 1.1922(3) 0.67439(14) 0.0161(6) Uani d 1 . .
C C54 0.8456(2) 0.4054(3) 0.75453(14) 0.0231(6) Uani d 1 . .
H H54 0.833191 0.467997 0.774922 0.028 Uiso calc 1 . .
C C40 0.6622(3) 0.5371(3) 0.56241(15) 0.0319(7) Uani d 1 . .
H H40 0.675304 0.532156 0.604194 0.038 Uiso calc 1 . .
C C33 0.5994(3) 0.8626(3) 0.85277(14) 0.0289(7) Uani d 1 . .
H H33 0.648000 0.813458 0.877412 0.035 Uiso calc 1 . .
C C64 0.7821(3) -0.0858(3) 0.98776(15) 0.0303(7) Uani d 1 . .
H H64 0.789737 -0.162573 1.012233 0.036 Uiso calc 1 . .
C C42 0.6748(3) 0.5052(3) 0.46568(18) 0.0358(8) Uani d 1 . .
H H42 0.696777 0.474617 0.428517 0.043 Uiso calc 1 . .
C C30 0.6211(3) 0.6405(3) 0.78584(15) 0.0264(6) Uani d 1 . .
H H30 0.676584 0.618376 0.812241 0.032 Uiso calc 1 . .
C C56 0.9226(3) 0.3457(3) 0.90482(14) 0.0289(7) Uani d 1 . .
H H56 0.958300 0.274607 0.898537 0.035 Uiso calc 1 . .
C C59 0.8229(3) 0.5499(3) 0.92693(15) 0.0343(8) Uani d 1 . .
H H59 0.786465 0.619573 0.935173 0.041 Uiso calc 1 . .
C C52 0.9183(3) 0.3394(3) 0.65763(15) 0.0299(7) Uani d 1 . .
H H52 0.954349 0.354105 0.612910 0.036 Uiso calc 1 . .
C C41 0.7151(3) 0.4675(3) 0.51901(18) 0.0385(9) Uani d 1 . .
H H41 0.769065 0.405727 0.526885 0.046 Uiso calc 1 . .
C C49 0.8126(2) 0.2947(3) 0.79244(14) 0.0214(6) Uani d 1 . .
C C51 0.8878(3) 0.2281(3) 0.69290(15) 0.0301(7) Uani d 1 . .
H H51 0.903250 0.165655 0.672410 0.036 Uiso calc 1 . .
B B2 0.4413(3) 0.6116(3) 0.67174(15) 0.0175(6) Uani d 1 . .
C C53 0.8956(3) 0.4291(3) 0.68858(15) 0.0298(7) Uani d 1 . .
H H53 0.914021 0.506421 0.664894 0.036 Uiso calc 1 . .
C C46 0.3628(3) 0.3549(3) 0.87126(19) 0.0386(8) Uani d 1 . .
H H46 0.282786 0.372963 0.870982 0.046 Uiso calc 1 . .
C C34 0.5641(3) 0.9775(3) 0.85608(16) 0.0343(8) Uani d 1 . .
H H34 0.585650 1.019889 0.883051 0.041 Uiso calc 1 . .
B B3 0.7436(3) 0.2764(3) 0.86923(16) 0.0213(6) Uani d 1 . .
C C50 0.8342(3) 0.2070(3) 0.75859(14) 0.0254(6) Uani d 1 . .
H H50 0.811336 0.130178 0.781337 0.030 Uiso calc 1 . .
C C48 0.5260(3) 0.3384(3) 0.92266(17) 0.0344(7) Uani d 1 . .
H H48 0.554376 0.343198 0.959207 0.041 Uiso calc 1 . .
C C14 0.7504(5) 0.8162(3) 0.61536(18) 0.0587(14) Uani d 1 . .
H H14 0.764460 0.748716 0.599164 0.070 Uiso calc 1 . .
C C47 0.4077(3) 0.3641(3) 0.92232(19) 0.0426(9) Uani d 1 . .
H H47 0.358356 0.388041 0.957725 0.051 Uiso calc 1 . .
C C13 0.8197(4) 0.8552(4) 0.64484(18) 0.0548(13) Uani d 1 . .
H H13 0.891004 0.820380 0.653869 0.066 Uiso calc 1 . .
H H1A 0.277(3) 1.284(3) 0.6654(14) 0.015(7) Uiso d 1 . .
H H2A 0.473(2) 0.529(2) 0.6616(13) 0.009(7) Uiso d 1 . .

loop_
_atom_site_aniso_label
_atom_site_aniso_U_11
_atom_site_aniso_U_22
_atom_site_aniso_U_33
_atom_site_aniso_U_12
_atom_site_aniso_U_13
_atom_site_aniso_U_23
Dy1 0.01689(6) 0.01315(6) 0.01179(6) -0.00031(4) -0.00197(4) -0.00260(4)
O1 0.0278(11) 0.0197(10) 0.0212(10) 0.0018(8) -0.0080(8) -0.0047(8)
O4 0.0192(9) 0.0163(9) 0.0194(10) -0.0006(7) -0.0024(8) -0.0056(8)
O3 0.0236(10) 0.0161(9) 0.0122(9) -0.0011(7) -0.0021(7) -0.0012(7)
O5 0.0247(10) 0.0207(10) 0.0182(10) -0.0029(8) -0.0050(8) -0.0041(8)
O6 0.0337(12) 0.0281(11) 0.0238(11) 0.0023(9) 0.0007(9) -0.0119(9)
N3 0.0197(11) 0.0151(11) 0.0139(11) -0.0021(9) -0.0011(9) -0.0039(9)
N8 0.0183(11) 0.0139(11) 0.0129(10) -0.0006(8) -0.0019(9) -0.0026(8)
N12 0.0176(11) 0.0116(10) 0.0148(11) 0.0016(8) -0.0024(9) -0.0034(8)
N7 0.0218(12) 0.0134(11) 0.0151(11) -0.0009(9) -0.0027(9) -0.0044(9)
N4 0.0183(11) 0.0171(11) 0.0122(10) -0.0004(9) -0.0028(9) -0.0038(9)
N6 0.0186(11) 0.0132(10) 0.0129(10) -0.0011(8) -0.0022(9) -0.0027(8)
N2 0.0173(11) 0.0135(10) 0.0129(10) -0.0004(8) -0.0017(8) -0.0038(8)
N11 0.0173(11) 0.0140(11) 0.0151(11) 0.0018(8) -0.0004(9) -0.0044(9)
N1 0.0174(11) 0.0137(11) 0.0155(11) 0.0001(8) -0.0024(9) -0.0032(9)
O2 0.0546(17) 0.0431(15) 0.0383(14) -0.0146(13) -0.0060(12) -0.0102(12)
N5 0.0183(11) 0.0150(11) 0.0142(11) -0.0019(9) -0.0017(9) -0.0040(9)
N10 0.0187(11) 0.0182(11) 0.0134(11) 0.0003(9) -0.0021(9) -0.0029(9)
N9 0.0207(12) 0.0147(11) 0.0174(11) 0.0009(9) -0.0029(9) -0.0002(9)
C36 0.0200(13) 0.0153(13) 0.0135(12) 0.0011(10) -0.0030(10) -0.0021(10)
C37 0.0226(14) 0.0214(14) 0.0134(13) 0.0017(11) -0.0015(11) -0.0051(11)
C4 0.0162(13) 0.0209(14) 0.0164(13) 0.0003(10) -0.0049(10) -0.0030(11)
C3 0.0134(12) 0.0227(14) 0.0130(12) 0.0013(10) -0.0007(10) -0.0057(10)
C38 0.0178(13) 0.0195(13) 0.0177(13) 0.0015(10) -0.0030(10) -0.0080(11)
C21 0.0240(14) 0.0147(13) 0.0193(14) -0.0033(11) -0.0067(11) 0.0027(11)
C10 0.0180(13) 0.0250(14) 0.0135(12) -0.0024(11) -0.0031(10) -0.0025(11)
C7 0.0255(15) 0.0199(14) 0.0341(17) 0.0016(11) -0.0111(13) -0.0111(13)
C12 0.0158(13) 0.0371(17) 0.0175(13) 0.0053(12) -0.0082(11) -0.0112(12)
C17 0.0175(13) 0.0210(14) 0.0134(12) -0.0028(10) -0.0032(10) -0.0065(10)
C61 0.0184(13) 0.0257(15) 0.0202(14) -0.0038(11) -0.0066(11) -0.0055(12)
C16 0.0207(14) 0.0246(14) 0.0161(13) -0.0026(11) -0.0004(11) -0.0099(11)
C2 0.0203(14) 0.0243(15) 0.0187(14) 0.0025(11) -0.0085(11) -0.0022(11)
C22 0.0275(15) 0.0125(13) 0.0229(14) -0.0025(11) -0.0060(12) -0.0034(11)
C39 0.0261(15) 0.0174(13) 0.0179(13) -0.0009(11) 0.0022(11) -0.0060(11)
C18 0.0174(13) 0.0215(14) 0.0147(13) -0.0018(10) -0.0028(10) -0.0062(11)
C1 0.0200(13) 0.0174(13) 0.0188(13) 0.0039(10) -0.0037(11) -0.0002(11)
C28 0.0216(14) 0.0239(14) 0.0207(14) 0.0057(11) -0.0048(11) -0.0087(12)
C15 0.0210(14) 0.0178(13) 0.0209(14) -0.0012(11) -0.0001(11) -0.0096(11)
C24 0.0175(13) 0.0204(14) 0.0144(12) -0.0043(10) -0.0039(10) -0.0012(10)
C11 0.0192(13) 0.0232(14) 0.0160(13) -0.0051(11) -0.0019(11) -0.0005(11)
C20 0.0280(15) 0.0273(15) 0.0151(13) -0.0057(12) -0.0043(11) 0.0025(12)
C32 0.0183(13) 0.0268(15) 0.0153(13) -0.0026(11) -0.0040(11) 0.0008(11)
C8 0.0261(15) 0.0186(14) 0.0220(14) -0.0081(11) -0.0008(12) -0.0050(11)
C25 0.0206(14) 0.0197(13) 0.0137(13) -0.0047(11) -0.0026(10) -0.0009(10)
C5 0.0238(15) 0.0287(16) 0.0207(14) 0.0048(12) -0.0088(12) -0.0076(12)
C19 0.0260(15) 0.0284(15) 0.0128(13) -0.0040(12) -0.0024(11) -0.0034(11)
C43 0.0232(14) 0.0168(14) 0.0255(15) -0.0017(11) -0.0016(12) -0.0014(11)
C63 0.0326(17) 0.0356(17) 0.0180(14) -0.0099(14) -0.0041(12) -0.0038(13)
C62 0.0249(15) 0.0303(16) 0.0212(14) -0.0032(12) -0.0052(12) -0.0096(12)
C55 0.0287(15) 0.0285(15) 0.0108(12) -0.0093(12) -0.0007(11) -0.0004(11)
C58 0.055(2) 0.0363(19) 0.0169(15) -0.0252(16) -0.0060(14) -0.0009(13)
C9 0.0211(14) 0.0242(15) 0.0255(15) -0.0073(11) -0.0042(12) -0.0040(12)
C57 0.0284(17) 0.058(2) 0.0198(15) -0.0171(16) -0.0015(13) -0.0046(15)
C66 0.0252(15) 0.0318(17) 0.0208(15) -0.0008(12) -0.0028(12) -0.0031(12)
C44 0.0203(14) 0.0192(14) 0.0320(16) -0.0026(11) -0.0046(12) -0.0026(12)
C23 0.0268(15) 0.0178(14) 0.0223(14) -0.0077(11) -0.0038(12) -0.0022(11)
C31 0.0186(13) 0.0241(14) 0.0129(12) -0.0041(11) -0.0039(10) 0.0032(11)
C27 0.0182(14) 0.0331(17) 0.0246(15) 0.0024(12) -0.0015(12) -0.0081(13)
C6 0.0282(16) 0.0295(16) 0.0331(17) 0.0078(13) -0.0155(13) -0.0177(14)
C60 0.0381(18) 0.0256(15) 0.0156(14) -0.0040(13) -0.0072(12) 0.0025(12)
C26 0.0176(14) 0.0301(16) 0.0223(15) -0.0050(12) -0.0026(11) 0.0000(12)
C65 0.0346(18) 0.0322(17) 0.0257(16) 0.0048(14) -0.0078(13) -0.0049(13)
C35 0.0281(16) 0.0272(16) 0.0282(16) -0.0076(12) -0.0014(13) -0.0132(13)
C29 0.0231(14) 0.0174(14) 0.0286(16) 0.0036(11) -0.0067(12) 0.0025(12)
C45 0.0234(16) 0.0259(16) 0.048(2) -0.0017(13) -0.0098(14) -0.0026(15)
B1 0.0172(14) 0.0148(14) 0.0149(14) -0.0015(11) -0.0016(11) -0.0026(11)
C54 0.0210(14) 0.0273(15) 0.0223(14) 0.0003(11) -0.0061(11) -0.0072(12)
C40 0.0298(17) 0.0397(19) 0.0216(15) 0.0095(14) -0.0023(13) -0.0040(14)
C33 0.0231(15) 0.0450(19) 0.0197(15) -0.0036(13) -0.0079(12) -0.0061(13)
C64 0.0440(19) 0.0250(16) 0.0222(15) -0.0037(14) -0.0123(14) -0.0011(12)
C42 0.0378(19) 0.0246(16) 0.042(2) 0.0013(14) 0.0090(15) -0.0192(15)
C30 0.0230(15) 0.0248(15) 0.0294(16) 0.0011(12) -0.0130(12) 0.0036(12)
C56 0.0164(14) 0.049(2) 0.0189(14) -0.0096(13) 0.0078(11) -0.0114(14)
C59 0.061(2) 0.0230(16) 0.0179(15) -0.0095(15) -0.0101(15) 0.0016(12)
C52 0.0222(15) 0.049(2) 0.0176(14) -0.0004(14) -0.0012(12) -0.0084(14)
C41 0.0366(19) 0.0213(16) 0.043(2) 0.0081(14) 0.0099(16) 0.0003(14)
C49 0.0166(13) 0.0285(15) 0.0200(14) 0.0000(11) -0.0055(11) -0.0062(12)
C51 0.0329(17) 0.0364(18) 0.0252(16) 0.0058(14) -0.0090(13) -0.0143(14)
B2 0.0185(15) 0.0151(14) 0.0161(14) -0.0007(11) -0.0006(12) -0.0015(12)
C53 0.0283(16) 0.0355(18) 0.0230(15) -0.0054(13) -0.0036(13) -0.0026(13)
C46 0.0184(15) 0.0313(18) 0.060(2) 0.0009(13) -0.0014(15) -0.0059(17)
C34 0.0282(17) 0.052(2) 0.0278(17) -0.0130(15) -0.0042(13) -0.0171(15)
B3 0.0199(15) 0.0248(16) 0.0193(15) -0.0014(12) -0.0023(12) -0.0068(13)
C50 0.0260(15) 0.0262(15) 0.0240(15) -0.0003(12) -0.0074(12) -0.0046(12)
C48 0.0294(17) 0.0351(18) 0.0348(18) -0.0029(14) 0.0025(14) -0.0092(15)
C14 0.111(4) 0.0245(19) 0.0262(19) 0.008(2) 0.010(2) -0.0058(15)
C47 0.0308(18) 0.038(2) 0.049(2) 0.0019(15) 0.0109(16) -0.0128(17)
C13 0.041(2) 0.076(3) 0.0274(19) 0.039(2) 0.0006(16) 0.0085(19)

loop_
_atom_type_symbol
_atom_type_description
_atom_type_scat_dispersion_real
_atom_type_scat_dispersion_imag
_atom_type_scat_source
C C 0.0033 0.0016 'International Tables Vol C Tables 4.2.6.8 and 6.1.1.4'
H H 0.0000 0.0000 'International Tables Vol C Tables 4.2.6.8 and 6.1.1.4'
B B 0.0013 0.0007 'International Tables Vol C Tables 4.2.6.8 and 6.1.1.4'
Dy Dy -0.1892 4.4098 'International Tables Vol C Tables 4.2.6.8 and 6.1.1.4'
N N 0.0061 0.0033 'International Tables Vol C Tables 4.2.6.8 and 6.1.1.4'
O O 0.0106 0.0060 'International Tables Vol C Tables 4.2.6.8 and 6.1.1.4'

loop_
_geom_angle_atom_site_label_1
_geom_angle_atom_site_label_2
_geom_angle_atom_site_label_3
_geom_angle_site_symmetry_1
_geom_angle_site_symmetry_3
_geom_angle
_geom_angle_publ_flag
O4 Dy1 O5 . . 124.32(6) ?
O3 Dy1 O4 . . 66.82(6) ?
O3 Dy1 O5 . . 64.03(6) ?
O3 Dy1 N2 . . 128.88(6) ?
N8 Dy1 O4 . . 61.90(7) ?
N8 Dy1 O3 . . 73.97(7) ?
N8 Dy1 O5 . . 123.56(6) ?
N8 Dy1 N12 . . 71.16(7) ?
N8 Dy1 N4 . . 158.30(7) ?
N8 Dy1 N2 . . 107.17(7) ?
N8 Dy1 N10 . . 74.41(7) ?
N12 Dy1 O4 . . 111.51(7) ?
N12 Dy1 O3 . . 139.83(6) ?
N12 Dy1 O5 . . 122.63(7) ?
N12 Dy1 N4 . . 87.73(7) ?
N12 Dy1 N2 . . 80.96(7) ?
N4 Dy1 O4 . . 134.12(6) ?
N4 Dy1 O3 . . 123.38(6) ?
N4 Dy1 O5 . . 63.69(6) ?
N4 Dy1 N2 . . 73.26(7) ?
N6 Dy1 O4 . . 69.71(7) ?
N6 Dy1 O3 . . 64.43(7) ?
N6 Dy1 O5 . . 66.74(7) ?
N6 Dy1 N8 . . 125.28(7) ?
N6 Dy1 N12 . . 155.31(7) ?
N6 Dy1 N4 . . 76.30(7) ?
N6 Dy1 N2 . . 76.50(7) ?
N6 Dy1 N10 . . 122.87(7) ?
N2 Dy1 O4 . . 69.58(6) ?
N2 Dy1 O5 . . 128.19(6) ?
N10 Dy1 O4 . . 127.69(7) ?
N10 Dy1 O3 . . 74.91(7) ?
N10 Dy1 O5 . . 59.90(7) ?
N10 Dy1 N12 . . 77.02(7) ?
N10 Dy1 N4 . . 96.45(7) ?
N10 Dy1 N2 . . 156.07(7) ?
C4 O1 C7 . . 106.5(2) ?
C28 O4 Dy1 . . 134.04(17) ?
C28 O4 C25 . . 106.2(2) ?
C25 O4 Dy1 . . 119.33(16) ?
C21 O3 Dy1 . . 134.34(16) ?
C21 O3 C18 . . 106.4(2) ?
C18 O3 Dy1 . . 119.20(15) ?
C32 O5 Dy1 . . 115.82(16) ?
C32 O5 C35 . . 106.5(2) ?
C35 O5 Dy1 . . 136.43(18) ?
C39 O6 C42 . . 106.3(3) ?
N4 N3 B1 . . 123.5(2) ?
C8 N3 N4 . . 110.2(2) ?
C8 N3 B1 . . 126.2(2) ?
N7 N8 Dy1 . . 126.24(16) ?
C24 N8 Dy1 . . 127.46(18) ?
C24 N8 N7 . . 106.3(2) ?
N11 N12 Dy1 . . 122.81(16) ?
C36 N12 Dy1 . . 129.32(17) ?
C36 N12 N11 . . 106.2(2) ?
N8 N7 B2 . . 120.2(2) ?
C22 N7 N8 . . 109.5(2) ?
C22 N7 B2 . . 130.3(2) ?
N3 N4 Dy1 . . 118.27(15) ?
C10 N4 Dy1 . . 132.64(18) ?
C10 N4 N3 . . 104.9(2) ?
N5 N6 Dy1 . . 128.32(16) ?
C17 N6 Dy1 . . 125.03(17) ?
C17 N6 N5 . . 106.5(2) ?
N1 N2 Dy1 . . 118.84(15) ?
C3 N2 Dy1 . . 136.12(17) ?
C3 N2 N1 . . 104.8(2) ?
N12 N11 B2 . . 120.9(2) ?
C38 N11 N12 . . 109.4(2) ?
C38 N11 B2 . . 129.6(2) ?
N2 N1 B1 . . 124.0(2) ?
C1 N1 N2 . . 110.4(2) ?
C1 N1 B1 . . 125.5(2) ?
C11 O2 C14 . . 104.5(3) ?
N6 N5 B1 . . 117.7(2) ?
C15 N5 N6 . . 109.6(2) ?
C15 N5 B1 . . 132.3(2) ?
N9 N10 Dy1 . . 125.14(16) ?
C31 N10 Dy1 . . 128.95(18) ?
C31 N10 N9 . . 105.6(2) ?
N10 N9 B2 . . 120.1(2) ?
C29 N9 N10 . . 110.0(2) ?
C29 N9 B2 . . 129.8(2) ?
N12 C36 H36 . . 124.5 ?
N12 C36 C37 . . 111.0(2) ?
C37 C36 H36 . . 124.5 ?
C36 C37 H37 . . 127.6 ?
C38 C37 C36 . . 104.9(2) ?
C38 C37 H37 . . 127.6 ?
O1 C4 C3 . . 118.0(2) ?
C5 C4 O1 . . 110.1(2) ?
C5 C4 C3 . . 132.0(3) ?
N2 C3 C4 . . 124.3(2) ?
N2 C3 C2 . . 110.9(2) ?
C2 C3 C4 . . 124.8(2) ?
N11 C38 C37 . . 108.4(2) ?
N11 C38 C39 . . 123.6(2) ?
C37 C38 C39 . . 127.8(2) ?
O3 C21 H21 . . 125.2 ?
C20 C21 O3 . . 109.7(3) ?
C20 C21 H21 . . 125.2 ?
N4 C10 C11 . . 123.5(2) ?
N4 C10 C9 . . 110.9(2) ?
C9 C10 C11 . . 125.6(3) ?
O1 C7 H7 . . 125.0 ?
C6 C7 O1 . . 110.0(3) ?
C6 C7 H7 . . 125.0 ?
C11 C12 H12 . . 127.8 ?
C11 C12 C13 . . 104.5(3) ?
C13 C12 H12 . . 127.8 ?
N6 C17 C16 . . 110.3(2) ?
N6 C17 C18 . . 117.5(2) ?
C16 C17 C18 . . 132.2(2) ?
C62 C61 B3 . . 122.7(3) ?
C66 C61 C62 . . 114.6(3) ?
C66 C61 B3 . . 122.7(3) ?
C17 C16 H16 . . 127.7 ?
C15 C16 C17 . . 104.6(2) ?
C15 C16 H16 . . 127.7 ?
C3 C2 H2 . . 127.5 ?
C1 C2 C3 . . 105.1(2) ?
C1 C2 H2 . . 127.5 ?
N7 C22 H22 . . 125.3 ?
N7 C22 C23 . . 109.4(2) ?
C23 C22 H22 . . 125.3 ?
O6 C39 C38 . . 116.0(2) ?
C40 C39 O6 . . 110.0(3) ?
C40 C39 C38 . . 133.7(3) ?
O3 C18 C17 . . 113.7(2) ?
C19 C18 O3 . . 109.4(2) ?
C19 C18 C17 . . 136.9(3) ?
N1 C1 C2 . . 108.8(2) ?
N1 C1 H1 . . 125.6 ?
C2 C1 H1 . . 125.6 ?
O4 C28 H28 . . 125.2 ?
C27 C28 O4 . . 109.7(3) ?
C27 C28 H28 . . 125.2 ?
N5 C15 C16 . . 109.1(2) ?
N5 C15 H15 . . 125.5 ?
C16 C15 H15 . . 125.5 ?
N8 C24 C25 . . 117.1(2) ?
N8 C24 C23 . . 110.5(2) ?
C23 C24 C25 . . 132.3(3) ?
O2 C11 C10 . . 122.2(3) ?
O2 C11 C12 . . 113.0(3) ?
C12 C11 C10 . . 124.8(3) ?
C21 C20 H20 . . 126.2 ?
C21 C20 C19 . . 107.7(3) ?
C19 C20 H20 . . 126.2 ?
O5 C32 C31 . . 113.8(2) ?
C33 C32 O5 . . 109.8(3) ?
C33 C32 C31 . . 136.3(3) ?
N3 C8 H8 . . 125.6 ?
N3 C8 C9 . . 108.8(3) ?
C9 C8 H8 . . 125.6 ?
O4 C25 C24 . . 113.2(2) ?
C26 C25 O4 . . 109.9(2) ?
C26 C25 C24 . . 136.8(3) ?
C4 C5 H5 . . 126.8 ?
C4 C5 C6 . . 106.3(3) ?
C6 C5 H5 . . 126.8 ?
C18 C19 C20 . . 106.8(3) ?
C18 C19 H19 . . 126.6 ?
C20 C19 H19 . . 126.6 ?
C44 C43 B3 . . 121.5(3) ?
C48 C43 C44 . . 114.7(3) ?
C48 C43 B3 . . 123.8(3) ?
C62 C63 H63 . . 119.7 ?
C64 C63 H63 . . 119.7 ?
C64 C63 C62 . . 120.5(3) ?
C61 C62 H62 . . 118.7 ?
C63 C62 C61 . . 122.6(3) ?
C63 C62 H62 . . 118.7 ?
C60 C55 B3 . . 125.1(3) ?
C56 C55 C60 . . 114.7(3) ?
C56 C55 B3 . . 120.0(3) ?
C57 C58 H58 . . 120.7 ?
C59 C58 H58 . . 120.7 ?
C59 C58 C57 . . 118.6(3) ?
C10 C9 H9 . . 127.4 ?
C8 C9 C10 . . 105.2(2) ?
C8 C9 H9 . . 127.4 ?
C58 C57 H57 . . 120.2 ?
C56 C57 C58 . . 119.6(3) ?
C56 C57 H57 . . 120.2 ?
C61 C66 H66 . . 118.2 ?
C65 C66 C61 . . 123.5(3) ?
C65 C66 H66 . . 118.2 ?
C43 C44 H44 . . 118.4 ?
C45 C44 C43 . . 123.1(3) ?
C45 C44 H44 . . 118.4 ?
C22 C23 C24 . . 104.3(2) ?
C22 C23 H23 . . 127.8 ?
C24 C23 H23 . . 127.8 ?
N10 C31 C32 . . 119.5(2) ?
N10 C31 C30 . . 110.7(3) ?
C30 C31 C32 . . 129.7(3) ?
C28 C27 H27 . . 126.2 ?
C28 C27 C26 . . 107.7(3) ?
C26 C27 H27 . . 126.2 ?
C7 C6 C5 . . 107.2(3) ?
C7 C6 H6 . . 126.4 ?
C5 C6 H6 . . 126.4 ?
C55 C60 H60 . . 118.6 ?
C59 C60 C55 . . 122.8(3) ?
C59 C60 H60 . . 118.6 ?
C25 C26 C27 . . 106.6(3) ?
C25 C26 H26 . . 126.7 ?
C27 C26 H26 . . 126.7 ?
C66 C65 H65 . . 120.0 ?
C64 C65 C66 . . 120.0(3) ?
C64 C65 H65 . . 120.0 ?
O5 C35 H35 . . 125.2 ?
C34 C35 O5 . . 109.6(3) ?
C34 C35 H35 . . 125.2 ?
N9 C29 H29 . . 125.7 ?
N9 C29 C30 . . 108.6(3) ?
C30 C29 H29 . . 125.7 ?
C44 C45 H45 . . 120.0 ?
C46 C45 C44 . . 120.0(3) ?
C46 C45 H45 . . 120.0 ?
N3 B1 N5 . . 109.0(2) ?
N3 B1 H1A . . 110.5(16) ?
N1 B1 N3 . . 109.1(2) ?
N1 B1 N5 . . 110.4(2) ?
N1 B1 H1A . . 108.7(16) ?
N5 B1 H1A . . 109.1(16) ?
C49 C54 H54 . . 118.1 ?
C53 C54 H54 . . 118.1 ?
C53 C54 C49 . . 123.7(3) ?
C39 C40 H40 . . 127.0 ?
C39 C40 C41 . . 106.1(3) ?
C41 C40 H40 . . 127.0 ?
C32 C33 H33 . . 126.6 ?
C32 C33 C34 . . 106.8(3) ?
C34 C33 H33 . . 126.6 ?
C63 C64 H64 . . 120.7 ?
C65 C64 C63 . . 118.6(3) ?
C65 C64 H64 . . 120.7 ?
O6 C42 H42 . . 124.8 ?
C41 C42 O6 . . 110.5(3) ?
C41 C42 H42 . . 124.8 ?
C31 C30 H30 . . 127.4 ?
C29 C30 C31 . . 105.1(3) ?
C29 C30 H30 . . 127.4 ?
C55 C56 C57 . . 124.0(3) ?
C55 C56 H56 . . 118.0 ?
C57 C56 H56 . . 118.0 ?
C58 C59 C60 . . 120.3(3) ?
C58 C59 H59 . . 119.8 ?
C60 C59 H59 . . 119.8 ?
C51 C52 H52 . . 120.5 ?
C51 C52 C53 . . 118.9(3) ?
C53 C52 H52 . . 120.5 ?
C40 C41 H41 . . 126.4 ?
C42 C41 C40 . . 107.1(3) ?
C42 C41 H41 . . 126.4 ?
C54 C49 B3 . . 120.2(3) ?
C54 C49 C50 . . 114.5(3) ?
C50 C49 B3 . . 125.1(3) ?
C52 C51 H51 . . 119.9 ?
C52 C51 C50 . . 120.3(3) ?
C50 C51 H51 . . 119.9 ?
N7 B2 N11 . . 109.2(2) ?
N7 B2 H2A . . 109.7(15) ?
N11 B2 H2A . . 111.2(14) ?
N9 B2 N7 . . 108.6(2) ?
N9 B2 N11 . . 108.9(2) ?
N9 B2 H2A . . 109.2(14) ?
C54 C53 H53 . . 120.1 ?
C52 C53 C54 . . 119.7(3) ?
C52 C53 H53 . . 120.1 ?
C45 C46 H46 . . 120.3 ?
C47 C46 C45 . . 119.3(3) ?
C47 C46 H46 . . 120.3 ?
C35 C34 C33 . . 107.4(3) ?
C35 C34 H34 . . 126.3 ?
C33 C34 H34 . . 126.3 ?
C61 B3 C55 . . 108.5(2) ?
C61 B3 C49 . . 112.8(2) ?
C43 B3 C61 . . 109.4(2) ?
C43 B3 C55 . . 113.5(2) ?
C43 B3 C49 . . 107.5(2) ?
C49 B3 C55 . . 105.0(2) ?
C49 C50 H50 . . 118.6 ?
C51 C50 C49 . . 122.8(3) ?
C51 C50 H50 . . 118.6 ?
C43 C48 H48 . . 118.8 ?
C43 C48 C47 . . 122.4(3) ?
C47 C48 H48 . . 118.8 ?
O2 C14 H14 . . 125.1 ?
C13 C14 O2 . . 109.9(3) ?
C13 C14 H14 . . 125.1 ?
C46 C47 C48 . . 120.5(3) ?
C46 C47 H47 . . 119.7 ?
C48 C47 H47 . . 119.7 ?
C12 C13 H13 . . 125.9 ?
C14 C13 C12 . . 108.2(3) ?
C14 C13 H13 . . 125.9 ?

loop_
_geom_bond_atom_site_label_1
_geom_bond_atom_site_label_2
_geom_bond_site_symmetry_2
_geom_bond_distance
_geom_bond_publ_flag
Dy1 O4 . 2.6400(19) ?
Dy1 O3 . 2.5419(18) ?
Dy1 O5 . 2.8418(19) ?
Dy1 N8 . 2.411(2) ?
Dy1 N12 . 2.455(2) ?
Dy1 N4 . 2.534(2) ?
Dy1 N6 . 2.375(2) ?
Dy1 N2 . 2.558(2) ?
Dy1 N10 . 2.448(2) ?
O1 C4 . 1.367(3) ?
O1 C7 . 1.373(3) ?
O4 C28 . 1.384(3) ?
O4 C25 . 1.387(3) ?
O3 C21 . 1.387(3) ?
O3 C18 . 1.396(3) ?
O5 C32 . 1.377(3) ?
O5 C35 . 1.384(3) ?
O6 C39 . 1.370(3) ?
O6 C42 . 1.370(4) ?
N3 N4 . 1.380(3) ?
N3 C8 . 1.351(3) ?
N3 B1 . 1.545(4) ?
N8 N7 . 1.360(3) ?
N8 C24 . 1.349(3) ?
N12 N11 . 1.371(3) ?
N12 C36 . 1.342(3) ?
N7 C22 . 1.349(3) ?
N7 B2 . 1.540(4) ?
N4 C10 . 1.356(3) ?
N6 N5 . 1.363(3) ?
N6 C17 . 1.350(3) ?
N2 N1 . 1.373(3) ?
N2 C3 . 1.357(3) ?
N11 C38 . 1.358(3) ?
N11 B2 . 1.548(4) ?
N1 C1 . 1.348(3) ?
N1 B1 . 1.540(4) ?
O2 C11 . 1.342(4) ?
O2 C14 . 1.406(5) ?
N5 C15 . 1.348(3) ?
N5 B1 . 1.546(4) ?
N10 N9 . 1.371(3) ?
N10 C31 . 1.348(3) ?
N9 C29 . 1.350(4) ?
N9 B2 . 1.527(4) ?
C36 H36 . 0.9500 ?
C36 C37 . 1.390(4) ?
C37 H37 . 0.9500 ?
C37 C38 . 1.382(4) ?
C4 C3 . 1.449(4) ?
C4 C5 . 1.354(4) ?
C3 C2 . 1.396(4) ?
C38 C39 . 1.454(4) ?
C21 H21 . 0.9500 ?
C21 C20 . 1.340(4) ?
C10 C11 . 1.452(4) ?
C10 C9 . 1.398(4) ?
C7 H7 . 0.9500 ?
C7 C6 . 1.342(4) ?
C12 H12 . 0.9500 ?
C12 C11 . 1.343(4) ?
C12 C13 . 1.426(5) ?
C17 C16 . 1.398(4) ?
C17 C18 . 1.438(4) ?
C61 C62 . 1.410(4) ?
C61 C66 . 1.401(4) ?
C61 B3 . 1.653(4) ?
C16 H16 . 0.9500 ?
C16 C15 . 1.380(4) ?
C2 H2 . 0.9500 ?
C2 C1 . 1.365(4) ?
C22 H22 . 0.9500 ?
C22 C23 . 1.372(4) ?
C39 C40 . 1.348(4) ?
C18 C19 . 1.350(4) ?
C1 H1 . 0.9500 ?
C28 H28 . 0.9500 ?
C28 C27 . 1.338(4) ?
C15 H15 . 0.9500 ?
C24 C25 . 1.444(4) ?
C24 C23 . 1.400(4) ?
C20 H20 . 0.9500 ?
C20 C19 . 1.432(4) ?
C32 C31 . 1.437(4) ?
C32 C33 . 1.349(4) ?
C8 H8 . 0.9500 ?
C8 C9 . 1.367(4) ?
C25 C26 . 1.347(4) ?
C5 H5 . 0.9500 ?
C5 C6 . 1.419(4) ?
C19 H19 . 0.9500 ?
C43 C44 . 1.409(4) ?
C43 B3 . 1.647(4) ?
C43 C48 . 1.402(4) ?
C63 H63 . 0.9500 ?
C63 C62 . 1.392(4) ?
C63 C64 . 1.389(5) ?
C62 H62 . 0.9500 ?
C55 C60 . 1.404(4) ?
C55 C56 . 1.388(4) ?
C55 B3 . 1.659(4) ?
C58 H58 . 0.9500 ?
C58 C57 . 1.395(5) ?
C58 C59 . 1.382(5) ?
C9 H9 . 0.9500 ?
C57 H57 . 0.9500 ?
C57 C56 . 1.390(5) ?
C66 H66 . 0.9500 ?
C66 C65 . 1.392(4) ?
C44 H44 . 0.9500 ?
C44 C45 . 1.394(4) ?
C23 H23 . 0.9500 ?
C31 C30 . 1.392(4) ?
C27 H27 . 0.9500 ?
C27 C26 . 1.425(4) ?
C6 H6 . 0.9500 ?
C60 H60 . 0.9500 ?
C60 C59 . 1.398(4) ?
C26 H26 . 0.9500 ?
C65 H65 . 0.9500 ?
C65 C64 . 1.383(5) ?
C35 H35 . 0.9500 ?
C35 C34 . 1.340(5) ?
C29 H29 . 0.9500 ?
C29 C30 . 1.371(4) ?
C45 H45 . 0.9500 ?
C45 C46 . 1.375(5) ?
B1 H1A . 1.07(3) ?
C54 H54 . 0.9500 ?
C54 C49 . 1.399(4) ?
C54 C53 . 1.393(4) ?
C40 H40 . 0.9500 ?
C40 C41 . 1.428(5) ?
C33 H33 . 0.9500 ?
C33 C34 . 1.423(5) ?
C64 H64 . 0.9500 ?
C42 H42 . 0.9500 ?
C42 C41 . 1.325(5) ?
C30 H30 . 0.9500 ?
C56 H56 . 0.9500 ?
C59 H59 . 0.9500 ?
C52 H52 . 0.9500 ?
C52 C51 . 1.382(5) ?
C52 C53 . 1.387(5) ?
C41 H41 . 0.9500 ?
C49 B3 . 1.657(4) ?
C49 C50 . 1.406(4) ?
C51 H51 . 0.9500 ?
C51 C50 . 1.398(4) ?
B2 H2A . 1.09(3) ?
C53 H53 . 0.9500 ?
C46 H46 . 0.9500 ?
C46 C47 . 1.371(6) ?
C34 H34 . 0.9500 ?
C50 H50 . 0.9500 ?
C48 H48 . 0.9500 ?
C48 C47 . 1.403(5) ?
C14 H14 . 0.9500 ?
C14 C13 . 1.316(7) ?
C47 H47 . 0.9500 ?
C13 H13 . 0.9500 ?

loop_
_geom_torsion_atom_site_label_1
_geom_torsion_atom_site_label_2
_geom_torsion_atom_site_label_3
_geom_torsion_atom_site_label_4
_geom_torsion_site_symmetry_1
_geom_torsion_site_symmetry_2
_geom_torsion_site_symmetry_3
_geom_torsion_site_symmetry_4
_geom_torsion
_geom_torsion_publ_flag
Dy1 O4 C28 C27 . . . . -171.86(18) ?
Dy1 O4 C25 C24 . . . . -9.7(3) ?
Dy1 O4 C25 C26 . . . . 173.52(18) ?
Dy1 O3 C21 C20 . . . . 178.26(18) ?
Dy1 O3 C18 C17 . . . . 0.4(3) ?
Dy1 O3 C18 C19 . . . . -178.83(18) ?
Dy1 O5 C32 C31 . . . . 13.9(3) ?
Dy1 O5 C32 C33 . . . . -167.88(19) ?
Dy1 O5 C35 C34 . . . . 165.1(2) ?
Dy1 N8 N7 C22 . . . . 178.53(17) ?
Dy1 N8 N7 B2 . . . . -1.3(3) ?
Dy1 N8 C24 C25 . . . . 6.4(3) ?
Dy1 N8 C24 C23 . . . . -178.35(18) ?
Dy1 N12 N11 C38 . . . . -164.64(17) ?
Dy1 N12 N11 B2 . . . . 18.4(3) ?
Dy1 N12 C36 C37 . . . . 164.70(18) ?
Dy1 N4 C10 C11 . . . . 22.9(4) ?
Dy1 N4 C10 C9 . . . . -154.99(19) ?
Dy1 N6 N5 C15 . . . . 175.58(18) ?
Dy1 N6 N5 B1 . . . . -10.7(3) ?
Dy1 N6 C17 C16 . . . . -175.93(17) ?
Dy1 N6 C17 C18 . . . . 4.5(3) ?
Dy1 N2 N1 C1 . . . . 174.34(16) ?
Dy1 N2 N1 B1 . . . . -3.9(3) ?
Dy1 N2 C3 C4 . . . . 5.6(4) ?
Dy1 N2 C3 C2 . . . . -173.16(18) ?
Dy1 N10 N9 C29 . . . . -174.11(18) ?
Dy1 N10 N9 B2 . . . . 2.7(3) ?
Dy1 N10 C31 C32 . . . . -6.6(4) ?
Dy1 N10 C31 C30 . . . . 174.06(18) ?
O1 C4 C3 N2 . . . . 23.6(4) ?
O1 C4 C3 C2 . . . . -157.9(3) ?
O1 C4 C5 C6 . . . . -0.5(3) ?
O1 C7 C6 C5 . . . . 0.6(3) ?
O4 C28 C27 C26 . . . . -0.5(3) ?
O4 C25 C26 C27 . . . . -0.2(3) ?
O3 C21 C20 C19 . . . . 0.1(3) ?
O3 C18 C19 C20 . . . . 0.5(3) ?
O5 C32 C31 N10 . . . . -6.7(4) ?
O5 C32 C31 C30 . . . . 172.6(3) ?
O5 C32 C33 C34 . . . . -1.4(3) ?
O5 C35 C34 C33 . . . . 0.0(4) ?
O6 C39 C40 C41 . . . . -1.9(4) ?
O6 C42 C41 C40 . . . . -0.9(4) ?
N3 N4 C10 C11 . . . . 178.6(2) ?
N3 N4 C10 C9 . . . . 0.7(3) ?
N3 C8 C9 C10 . . . . 0.3(3) ?
N8 N7 C22 C23 . . . . 0.5(3) ?
N8 N7 B2 N11 . . . . -57.7(3) ?
N8 N7 B2 N9 . . . . 60.9(3) ?
N8 C24 C25 O4 . . . . 3.0(3) ?
N8 C24 C25 C26 . . . . 178.5(3) ?
N8 C24 C23 C22 . . . . -1.0(3) ?
N12 N11 C38 C37 . . . . -2.5(3) ?
N12 N11 C38 C39 . . . . 174.0(2) ?
N12 N11 B2 N7 . . . . 47.3(3) ?
N12 N11 B2 N9 . . . . -71.1(3) ?
N12 C36 C37 C38 . . . . -0.7(3) ?
N7 N8 C24 C25 . . . . -174.0(2) ?
N7 N8 C24 C23 . . . . 1.3(3) ?
N7 C22 C23 C24 . . . . 0.3(3) ?
N4 N3 C8 C9 . . . . 0.1(3) ?
N4 N3 B1 N1 . . . . -49.4(3) ?
N4 N3 B1 N5 . . . . 71.2(3) ?
N4 C10 C11 O2 . . . . 37.6(4) ?
N4 C10 C11 C12 . . . . -144.9(3) ?
N4 C10 C9 C8 . . . . -0.7(3) ?
N6 N5 C15 C16 . . . . 0.2(3) ?
N6 N5 B1 N3 . . . . -53.9(3) ?
N6 N5 B1 N1 . . . . 65.9(3) ?
N6 C17 C16 C15 . . . . 0.2(3) ?
N6 C17 C18 O3 . . . . -2.9(3) ?
N6 C17 C18 C19 . . . . 176.0(3) ?
N2 N1 C1 C2 . . . . 0.8(3) ?
N2 N1 B1 N3 . . . . 63.3(3) ?
N2 N1 B1 N5 . . . . -56.5(3) ?
N2 C3 C2 C1 . . . . -0.8(3) ?
N11 N12 C36 C37 . . . . -0.7(3) ?
N11 C38 C39 O6 . . . . 150.8(3) ?
N11 C38 C39 C40 . . . . -35.5(5) ?
N1 N2 C3 C4 . . . . -180.0(2) ?
N1 N2 C3 C2 . . . . 1.3(3) ?
O2 C14 C13 C12 . . . . -0.8(4) ?
N5 N6 C17 C16 . . . . -0.1(3) ?
N5 N6 C17 C18 . . . . -179.7(2) ?
N10 N9 C29 C30 . . . . -0.2(3) ?
N10 N9 B2 N7 . . . . -61.1(3) ?
N10 N9 B2 N11 . . . . 57.8(3) ?
N10 C31 C30 C29 . . . . -0.5(3) ?
N9 N10 C31 C32 . . . . 179.7(2) ?
N9 N10 C31 C30 . . . . 0.3(3) ?
N9 C29 C30 C31 . . . . 0.4(3) ?
C36 N12 N11 C38 . . . . 2.0(3) ?
C36 N12 N11 B2 . . . . -175.0(2) ?
C36 C37 C38 N11 . . . . 1.9(3) ?
C36 C37 C38 C39 . . . . -174.3(3) ?
C37 C38 C39 O6 . . . . -33.5(4) ?
C37 C38 C39 C40 . . . . 140.3(4) ?
C4 O1 C7 C6 . . . . -0.8(3) ?
C4 C3 C2 C1 . . . . -179.6(3) ?
C4 C5 C6 C7 . . . . -0.1(3) ?
C3 N2 N1 C1 . . . . -1.3(3) ?
C3 N2 N1 B1 . . . . -179.5(2) ?
C3 C4 C5 C6 . . . . 179.7(3) ?
C3 C2 C1 N1 . . . . 0.0(3) ?
C38 N11 B2 N7 . . . . -128.9(3) ?
C38 N11 B2 N9 . . . . 112.6(3) ?
C38 C39 C40 C41 . . . . -175.9(3) ?
C21 O3 C18 C17 . . . . 178.8(2) ?
C21 O3 C18 C19 . . . . -0.4(3) ?
C21 C20 C19 C18 . . . . -0.3(3) ?
C7 O1 C4 C3 . . . . -179.3(2) ?
C7 O1 C4 C5 . . . . 0.8(3) ?
C17 N6 N5 C15 . . . . -0.1(3) ?
C17 N6 N5 B1 . . . . 173.7(2) ?
C17 C16 C15 N5 . . . . -0.3(3) ?
C17 C18 C19 C20 . . . . -178.6(3) ?
C61 C66 C65 C64 . . . . 0.3(5) ?
C16 C17 C18 O3 . . . . 177.6(3) ?
C16 C17 C18 C19 . . . . -3.4(6) ?
C22 N7 B2 N11 . . . . 122.5(3) ?
C22 N7 B2 N9 . . . . -118.9(3) ?
C39 O6 C42 C41 . . . . -0.2(4) ?
C39 C40 C41 C42 . . . . 1.7(4) ?
C18 O3 C21 C20 . . . . 0.2(3) ?
C18 C17 C16 C15 . . . . 179.7(3) ?
C1 N1 B1 N3 . . . . -114.7(3) ?
C1 N1 B1 N5 . . . . 125.5(3) ?
C28 O4 C25 C24 . . . . 176.7(2) ?
C28 O4 C25 C26 . . . . 0.0(3) ?
C28 C27 C26 C25 . . . . 0.4(3) ?
C15 N5 B1 N3 . . . . 118.1(3) ?
C15 N5 B1 N1 . . . . -122.1(3) ?
C24 N8 N7 C22 . . . . -1.1(3) ?
C24 N8 N7 B2 . . . . 179.0(2) ?
C24 C25 C26 C27 . . . . -175.8(3) ?
C11 O2 C14 C13 . . . . -0.2(4) ?
C11 C10 C9 C8 . . . . -178.5(3) ?
C11 C12 C13 C14 . . . . 1.6(4) ?
C32 O5 C35 C34 . . . . -0.8(3) ?
C32 C31 C30 C29 . . . . -179.8(3) ?
C32 C33 C34 C35 . . . . 0.9(4) ?
C8 N3 N4 Dy1 . . . . 159.39(17) ?
C8 N3 N4 C10 . . . . -0.5(3) ?
C8 N3 B1 N1 . . . . 133.3(3) ?
C8 N3 B1 N5 . . . . -106.0(3) ?
C25 O4 C28 C27 . . . . 0.3(3) ?
C25 C24 C23 C22 . . . . 173.3(3) ?
C5 C4 C3 N2 . . . . -156.6(3) ?
C5 C4 C3 C2 . . . . 22.0(5) ?
C43 C44 C45 C46 . . . . 0.6(5) ?
C43 C48 C47 C46 . . . . 1.9(5) ?
C62 C61 C66 C65 . . . . 1.0(4) ?
C62 C61 B3 C43 . . . . -29.5(4) ?
C62 C61 B3 C55 . . . . 94.9(3) ?
C62 C61 B3 C49 . . . . -149.2(3) ?
C62 C63 C64 C65 . . . . 1.1(5) ?
C55 C60 C59 C58 . . . . 0.3(5) ?
C58 C57 C56 C55 . . . . 1.3(5) ?
C9 C10 C11 O2 . . . . -144.8(3) ?
C9 C10 C11 C12 . . . . 32.7(4) ?
C57 C58 C59 C60 . . . . -1.4(5) ?
C66 C61 C62 C63 . . . . -1.3(4) ?
C66 C61 B3 C43 . . . . 152.2(3) ?
C66 C61 B3 C55 . . . . -83.5(3) ?
C66 C61 B3 C49 . . . . 32.5(4) ?
C66 C65 C64 C63 . . . . -1.4(5) ?
C44 C43 B3 C61 . . . . -97.9(3) ?
C44 C43 B3 C55 . . . . 140.7(3) ?
C44 C43 B3 C49 . . . . 24.9(4) ?
C44 C43 C48 C47 . . . . -2.9(5) ?
C44 C45 C46 C47 . . . . -1.7(5) ?
C23 C24 C25 O4 . . . . -171.0(3) ?
C23 C24 C25 C26 . . . . 4.5(6) ?
C31 N10 N9 C29 . . . . -0.1(3) ?
C31 N10 N9 B2 . . . . 176.8(2) ?
C31 C32 C33 C34 . . . . 176.2(3) ?
C60 C55 C56 C57 . . . . -2.3(4) ?
C60 C55 B3 C61 . . . . -133.9(3) ?
C60 C55 B3 C43 . . . . -12.0(4) ?
C60 C55 B3 C49 . . . . 105.2(3) ?
C35 O5 C32 C31 . . . . -176.8(2) ?
C35 O5 C32 C33 . . . . 1.4(3) ?
C29 N9 B2 N7 . . . . 115.1(3) ?
C29 N9 B2 N11 . . . . -126.1(3) ?
C45 C46 C47 C48 . . . . 0.5(5) ?
B1 N3 N4 Dy1 . . . . -18.2(3) ?
B1 N3 N4 C10 . . . . -178.2(2) ?
B1 N3 C8 C9 . . . . 177.7(2) ?
B1 N1 C1 C2 . . . . 179.0(2) ?
B1 N5 C15 C16 . . . . -172.3(3) ?
C54 C49 B3 C61 . . . . -157.7(3) ?
C54 C49 B3 C43 . . . . 81.5(3) ?
C54 C49 B3 C55 . . . . -39.7(3) ?
C54 C49 C50 C51 . . . . 2.0(4) ?
C33 C32 C31 N10 . . . . 175.8(3) ?
C33 C32 C31 C30 . . . . -5.0(6) ?
C64 C63 C62 C61 . . . . 0.2(5) ?
C42 O6 C39 C38 . . . . 176.6(3) ?
C42 O6 C39 C40 . . . . 1.4(3) ?
C56 C55 C60 C59 . . . . 1.5(4) ?
C56 C55 B3 C61 . . . . 51.4(3) ?
C56 C55 B3 C43 . . . . 173.3(3) ?
C56 C55 B3 C49 . . . . -69.5(3) ?
C59 C58 C57 C56 . . . . 0.7(5) ?
C52 C51 C50 C49 . . . . -2.4(5) ?
C49 C54 C53 C52 . . . . -2.0(5) ?
C51 C52 C53 C54 . . . . 1.7(5) ?
B2 N7 C22 C23 . . . . -179.6(3) ?
B2 N11 C38 C37 . . . . 174.1(3) ?
B2 N11 C38 C39 . . . . -9.4(4) ?
B2 N9 C29 C30 . . . . -176.7(3) ?
C53 C54 C49 B3 . . . . -174.9(3) ?
C53 C54 C49 C50 . . . . 0.2(4) ?
C53 C52 C51 C50 . . . . 0.4(5) ?
B3 C61 C62 C63 . . . . -179.7(3) ?
B3 C61 C66 C65 . . . . 179.5(3) ?
B3 C43 C44 C45 . . . . 179.6(3) ?
B3 C43 C48 C47 . . . . 179.3(3) ?
B3 C55 C60 C59 . . . . -173.5(3) ?
B3 C55 C56 C57 . . . . 172.9(3) ?
B3 C49 C50 C51 . . . . 176.8(3) ?
C50 C49 B3 C61 . . . . 27.8(4) ?
C50 C49 B3 C43 . . . . -93.0(3) ?
C50 C49 B3 C55 . . . . 145.8(3) ?
C48 C43 C44 C45 . . . . 1.7(4) ?
C48 C43 B3 C61 . . . . 79.7(3) ?
C48 C43 B3 C55 . . . . -41.7(4) ?
C48 C43 B3 C49 . . . . -157.4(3) ?
C14 O2 C11 C10 . . . . 179.1(3) ?
C14 O2 C11 C12 . . . . 1.3(3) ?
C13 C12 C11 O2 . . . . -1.8(4) ?
C13 C12 C11 C10 . . . . -179.5(3) ?
